data_8100913
loop_
_publ_author_name
'Flemstr\"om, A'
'Lidin, S'

_publ_section_title
;
Crystal structure of tin octa-\m-chloro-hexachloro-octahedro-
molybdate(II), Sn[(Mo~6~Cl~8~)Cl~6~)]
;
_journal_issue 1
_journal_name_full 'Zeitschrift f\"ur Kristallographie - New Crystal Structures'
_journal_page_first 41
_journal_page_last 41
_journal_volume 216
_journal_year 2001
_chemical_formula_structural 'Sn((Mo6 Cl8)Cl6)'
_chemical_formula_sum 'Cl14 Mo6 Sn'
_chemical_formula_weight 11190.63
_space_group_IT_number 201
_symmetry_cell_setting cubic
_symmetry_space_group_name_Hall '-P 2ab 2bc 3'
_symmetry_space_group_name_H-M 'P n -3 :2'
_cell_angle_alpha 90
_cell_angle_beta 90
_cell_angle_gamma 90
_cell_formula_units_Z 4
_cell_length_a 12.952
_cell_length_b 12.952
_cell_length_c 12.952
_cell_measurement_radiation 'Mo K\a'
_cell_measurement_temperature 293
_cell_measurement_wavelength 0.71073
_cell_volume 2172.754
_exptl_crystal_density_diffrn 3.729
_reflns_limit_h_max 11
_reflns_limit_h_min 0
_reflns_limit_k_max 12
_reflns_limit_k_min 0
_reflns_limit_l_max 17
_reflns_limit_l_min 1
_cod_original_sg_symbol_H-M Pn3-
_cod_original_formula_sum 'CL14 Mo6 Sn'
_cod_database_code 8100913

loop_
_symmetry_equiv_pos_as_xyz
x,y,z
1/2-x,1/2-y,z
x,1/2-y,1/2-z
z,x,y
1/2-x,y,1/2-z
1/2-z,1/2-x,y
z,1/2-x,1/2-y
1/2-z,x,1/2-y
y,z,x
1/2-y,1/2-z,x
y,1/2-z,1/2-x
1/2-y,z,1/2-x
-x,-y,-z
1/2+x,1/2+y,-z
-x,1/2+y,1/2+z
-z,-x,-y
1/2+x,-y,1/2+z
1/2+z,1/2+x,-y
-z,1/2+x,1/2+y
1/2+z,-x,1/2+y
-y,-z,-x
1/2+y,1/2+z,-x
-y,1/2+z,1/2+x
1/2+y,-z,1/2+x

loop_
_atom_site_label
_atom_site_type_symbol
_atom_site_fract_x
_atom_site_fract_y
_atom_site_fract_z
_atom_site_adp_type
_atom_site_U_iso_or_equiv
_atom_site_symmetry_multiplicity
_atom_site_Wyckoff_symbol
_atom_site_occupancy
Mo Mo 0.864932 0.028295 0.963684 Uani 0.023534 24 h 1
Sn Sn 0.5 0.5 0.5 Uani 0.0292(4) 4 c 1
Cl1 Cl 0.1363(4) 0.1363(4) 0.1363(4) Uani 0.0384(14) 8 e 1
Cl2 Cl 0.3776(4) 0.6883(4) 0.9337(4) Uani 0.0303(17) 24 h 1
Cl3 Cl 0.5891(5) 0.8133(4) 0.0698(5) Uani 0.044(2) 24 h 1

loop_
_atom_site_aniso_label
_atom_site_aniso_type_symbol
_atom_site_aniso_U_11
_atom_site_aniso_U_22
_atom_site_aniso_U_33
_atom_site_aniso_U_12
_atom_site_aniso_U_13
_atom_site_aniso_U_23
Mo Mo 0.020118 0.026552 0.023933 -0.000732 -0.001628 0.001441
Sn Sn 0.0292(8) 0.0292(8) 0.0292(8) 0.0010(8) 0.0010(8) 0.0010(8)
Cl1 Cl 0.038(2) 0.038(2) 0.038(2) -0.008(2) -0.008(2) -0.008(2)
Cl2 Cl 0.030(3) 0.031(3) 0.030(3) 0.009(2) -0.003(2) 0.002(2)
Cl3 Cl 0.044(4) 0.020(2) 0.068(5) -0.004(2) -0.010(3) -0.006(3)

loop_
_geom_bond_atom_site_label_1
_geom_bond_atom_site_label_2
_geom_bond_distance
_geom_bond_site_symmetry_1
_geom_bond_site_symmetry_2
Mo Mo 2.610(2) . 4_546
Mo Mo 2.617(2) . 16_766
Mo Mo 2.610(2) . 9_645
Mo Mo 2.617(2) . 21_667
Mo Cl1 2.494(6) . 13_656
Mo Cl2 2.467(6) . 14_547
Mo Cl2 2.480(6) . 7_556
Mo Cl2 2.490(6) . 12_646
Mo Cl3 2.467(6) . 12_656
Sn Cl3 2.828(6) . 3_565
Sn Cl3 2.828(6) . 15_645
Sn Cl3 2.828(6) . 8_556
Sn Cl3 2.828(6) . 20_564
Sn Cl3 2.828(6) . 10_655
Sn Cl3 2.828(6) . 22_456
